data_2214390
loop_
_publ_author_name
'Fernandes, Manuel A.'
'Michael, Joseph P.'
'Perry, Christopher B.'

_publ_section_title
;
 Ethyl (2<i>E</i>)-[1-(4-methoxyphenyl)pyrrolidin-2-ylidene]acetate
;
_journal_coeditor_code SI2016
_journal_issue 7
_journal_name_full 'Acta Crystallographica Section E'
_journal_page_first o3139
_journal_page_last o3140
_journal_paper_doi 10.1107/S1600536807023689
_journal_volume 63
_journal_year 2007
_chemical_formula_iupac 'C15 H19 N O3'
_chemical_formula_moiety 'C15 H19 N O3'
_chemical_formula_sum 'C15 H19 N O3'
_chemical_formula_weight 261.31
_chemical_name_systematic
;
Ethyl (2E)-[1-(4-methoxyphenyl)pyrrolidin-2-ylidene]acetate
;
_space_group_IT_number 2
_symmetry_cell_setting triclinic
_symmetry_space_group_name_Hall '-P 1'
_symmetry_space_group_name_H-M 'P -1'
_atom_sites_solution_hydrogens geom
_atom_sites_solution_primary direct
_atom_sites_solution_secondary difmap
_audit_creation_method SHELXL-97
_cell_angle_alpha 93.126(2)
_cell_angle_beta 92.987(2)
_cell_angle_gamma 103.301(2)
_cell_formula_units_Z 4
_cell_length_a 9.7056(4)
_cell_length_b 9.7763(3)
_cell_length_c 15.0413(5)
_cell_measurement_reflns_used 2637
_cell_measurement_temperature 173(2)
_cell_measurement_theta_max 0.00
_cell_measurement_theta_min 0.00
_cell_volume 1383.77(9)
_computing_cell_refinement APEX2
_computing_data_collection 'APEX2 (Bruker, 2005)'
_computing_data_reduction 'SAINT (Bruker, 2005)'
_computing_molecular_graphics
;
<i>ORTEP-3 for Windows</i> (Farrugia, 1997) and <i>DIAMOND</i>
(Brandenburg, 1999)
;
_computing_publication_material
;
<i>WinGX</i> (Farrugia, 1999) and <i>PLATON</i> (Spek, 2003)
;
_computing_structure_refinement 'SHELXL97 (Sheldrick, 1997)'
_computing_structure_solution 'SHELXS97 (Sheldrick, 1997)'
_diffrn_ambient_temperature 173(2)
_diffrn_measured_fraction_theta_full 1.000
_diffrn_measured_fraction_theta_max 1.000
_diffrn_measurement_device_type 'Bruker APEX II CCD area-detector'
_diffrn_measurement_method 'phi and omega scans'
_diffrn_radiation_monochromator graphite
_diffrn_radiation_source 'fine-focus sealed tube'
_diffrn_radiation_type MoK\a
_diffrn_radiation_wavelength 0.71073
_diffrn_reflns_av_R_equivalents 0.0411
_diffrn_reflns_av_sigmaI/netI 0.0691
_diffrn_reflns_limit_h_max 12
_diffrn_reflns_limit_h_min -12
_diffrn_reflns_limit_k_max 12
_diffrn_reflns_limit_k_min -12
_diffrn_reflns_limit_l_max 18
_diffrn_reflns_limit_l_min -19
_diffrn_reflns_number 11703
_diffrn_reflns_theta_full 28.00
_diffrn_reflns_theta_max 28.00
_diffrn_reflns_theta_min 1.36
_exptl_absorpt_coefficient_mu 0.087
_exptl_absorpt_correction_type none
_exptl_crystal_colour colourless
_exptl_crystal_density_diffrn 1.254
_exptl_crystal_density_meas 1.254
_exptl_crystal_density_method 'not measured'
_exptl_crystal_description needle
_exptl_crystal_F_000 560
_exptl_crystal_size_max 0.54
_exptl_crystal_size_mid 0.21
_exptl_crystal_size_min 0.14
_refine_diff_density_max 0.194
_refine_diff_density_min -0.219
_refine_ls_extinction_method none
_refine_ls_goodness_of_fit_ref 0.944
_refine_ls_hydrogen_treatment constr
_refine_ls_matrix_type full
_refine_ls_number_parameters 347
_refine_ls_number_reflns 6666
_refine_ls_number_restraints 0
_refine_ls_restrained_S_all 0.944
_refine_ls_R_factor_all 0.1005
_refine_ls_R_factor_gt 0.0473
_refine_ls_shift/su_max 0.000
_refine_ls_shift/su_mean 0.000
_refine_ls_structure_factor_coef Fsqd
_refine_ls_weighting_details 'calc w=1/[\s^2^(Fo^2^)+(0.0507P)^2^+0.0000P] where P=(Fo^2^+2Fc^2^)/3'
_refine_ls_weighting_scheme calc
_refine_ls_wR_factor_gt 0.1002
_refine_ls_wR_factor_ref 0.1204
_reflns_number_gt 3779
_reflns_number_total 6666
_reflns_threshold_expression >2sigma(I)
_cod_data_source_file si2016.cif
_cod_data_source_block I
_cod_depositor_comments
;
The following automatic conversions were performed:
'_symmetry_cell_setting' value 'Triclinic' changed to 'triclinic'
according to '/home/saulius/struct/CIF-dictionaries/cif_core.dic'
dictionary named 'cif_core.dic' version 2.4.1 from 2010-06-29.

Automatic conversion script
Id: cif_fix_enum 1527 2010-12-29 10:47:43Z saulius 

The following automatic conversions were performed:

'_symmetry_cell_setting' value 'Triclinic' changed to 'triclinic'
according to /home/saulius/struct/CIF-dictionaries/cif_core.dic
dictionary named 'cif_core.dic' version 2.4.1 from 2010-06-29.

Automatic conversion script
Id: cif_fix_values 1715 2011-07-08 13:25:40Z adriana 
;
_cod_original_sg_symbol_H-M P-1
_cod_database_code 2214390
_cod_database_fobs_code 2214390

loop_
_symmetry_equiv_pos_as_xyz
'x, y, z'
'-x, -y, -z'

loop_
_atom_site_type_symbol
_atom_site_label
_atom_site_fract_x
_atom_site_fract_y
_atom_site_fract_z
_atom_site_U_iso_or_equiv
_atom_site_adp_type
_atom_site_calc_flag
_atom_site_refinement_flags
_atom_site_occupancy
_atom_site_disorder_group
C C1A 0.17022(17) 0.52626(17) 0.85839(11) 0.0295(4) Uani d . 1 .
C C2A 0.23671(16) 0.46291(16) 0.78914(10) 0.0287(4) Uani d . 1 .
H H2A 0.1999 0.4615 0.7292 0.034 Uiso calc R 1 .
C C3A 0.34824(17) 0.40551(16) 0.80472(11) 0.0279(4) Uani d . 1 .
C C4A 0.42096(18) 0.39177(19) 0.89320(11) 0.0372(4) Uani d . 1 .
H H4A 0.3577 0.3240 0.9283 0.045 Uiso calc R 1 .
H H4B 0.4483 0.4840 0.9279 0.045 Uiso calc R 1 .
C C5A 0.5506(2) 0.3393(2) 0.87207(12) 0.0500(5) Uani d . 1 .
H H5A 0.5653 0.2677 0.9133 0.060 Uiso calc R 1 .
H H5B 0.6362 0.4179 0.8769 0.060 Uiso calc R 1 .
C C6A 0.52023(19) 0.2757(2) 0.77750(12) 0.0414(5) Uani d . 1 .
H H6B 0.6069 0.2959 0.7439 0.050 Uiso calc R 1 .
H H6A 0.4829 0.1725 0.7763 0.050 Uiso calc R 1 .
C C7A -0.02277(19) 0.62950(19) 0.88806(12) 0.0406(5) Uani d . 1 .
H H7A 0.0422 0.7115 0.9212 0.049 Uiso calc R 1 .
H H7B -0.0634 0.5612 0.9314 0.049 Uiso calc R 1 .
C C8A -0.1382(2) 0.6755(2) 0.83749(15) 0.0582(6) Uani d . 1 .
H H8A -0.0967 0.7464 0.7968 0.087 Uiso calc R 1 .
H H8B -0.1944 0.7163 0.8793 0.087 Uiso calc R 1 .
H H8C -0.1996 0.5942 0.8030 0.087 Uiso calc R 1 .
C C9A 0.35464(16) 0.30970(17) 0.65066(11) 0.0276(4) Uani d . 1 .
C C10A 0.35809(18) 0.41127(17) 0.58982(11) 0.0339(4) Uani d . 1 .
H H10A 0.3991 0.5073 0.6078 0.041 Uiso calc R 1 .
C C11A 0.30246(18) 0.37437(17) 0.50308(11) 0.0346(4) Uani d . 1 .
H H11A 0.3043 0.4451 0.4620 0.041 Uiso calc R 1 .
C C12A 0.24384(17) 0.23381(17) 0.47590(11) 0.0294(4) Uani d . 1 .
C C13A 0.23974(17) 0.13206(17) 0.53626(11) 0.0332(4) Uani d . 1 .
H H13A 0.1994 0.0359 0.5183 0.040 Uiso calc R 1 .
C C14A 0.29465(17) 0.17055(17) 0.62314(11) 0.0323(4) Uani d . 1 .
H H14A 0.2911 0.1001 0.6646 0.039 Uiso calc R 1 .
C C15A 0.1331(2) 0.06410(19) 0.35860(12) 0.0476(5) Uani d . 1 .
H H15A 0.2034 0.0076 0.3677 0.071 Uiso calc R 1 .
H H15B 0.1027 0.0582 0.2951 0.071 Uiso calc R 1 .
H H15C 0.0508 0.0281 0.3929 0.071 Uiso calc R 1 .
N N1A 0.41348(14) 0.34435(14) 0.74039(9) 0.0315(3) Uani d . 1 .
O O1A 0.20722(13) 0.54574(13) 0.93772(8) 0.0433(3) Uani d . 1 .
O O2A 0.05333(12) 0.56466(11) 0.82451(7) 0.0327(3) Uani d . 1 .
O O3A 0.19482(13) 0.20770(12) 0.38803(8) 0.0403(3) Uani d . 1 .
C C1B 0.83658(17) -0.02700(16) 0.12391(11) 0.0290(4) Uani d . 1 .
C C2B 0.79144(16) 0.05642(16) 0.19314(10) 0.0267(4) Uani d . 1 .
H H2B 0.8452 0.0749 0.2489 0.032 Uiso calc R 1 .
C C3B 0.67510(16) 0.10985(16) 0.18201(10) 0.0264(4) Uani d . 1 .
C C4B 0.58101(17) 0.09749(18) 0.09807(11) 0.0335(4) Uani d . 1 .
H H4C 0.5236 -0.0001 0.0859 0.040 Uiso calc R 1 .
H H4D 0.6381 0.1243 0.0464 0.040 Uiso calc R 1 .
C C5B 0.48628(19) 0.19869(19) 0.11569(12) 0.0390(5) Uani d . 1 .
H H5C 0.5274 0.2925 0.0944 0.047 Uiso calc R 1 .
H H5D 0.3902 0.1620 0.0862 0.047 Uiso calc R 1 .
C C6B 0.48175(17) 0.2060(2) 0.21622(12) 0.0387(5) Uani d . 1 .
H H6C 0.4716 0.2996 0.2395 0.046 Uiso calc R 1 .
H H6D 0.4026 0.1325 0.2353 0.046 Uiso calc R 1 .
C C7B 1.00681(18) -0.15775(18) 0.08914(12) 0.0392(5) Uani d . 1 .
H H7C 1.0163 -0.1161 0.0306 0.047 Uiso calc R 1 .
H H7D 0.9389 -0.2507 0.0808 0.047 Uiso calc R 1 .
C C8B 1.1469(2) -0.1744(2) 0.12535(14) 0.0581(6) Uani d . 1 .
H H8D 1.2157 -0.0833 0.1282 0.087 Uiso calc R 1 .
H H8E 1.1794 -0.2425 0.0863 0.087 Uiso calc R 1 .
H H8F 1.1380 -0.2084 0.1854 0.087 Uiso calc R 1 .
C C9B 0.66910(16) 0.20555(16) 0.33754(10) 0.0254(4) Uani d . 1 .
C C10B 0.81081(16) 0.26330(16) 0.36328(11) 0.0274(4) Uani d . 1 .
H H10B 0.8771 0.2863 0.3190 0.033 Uiso calc R 1 .
C C11B 0.85713(16) 0.28796(16) 0.45265(10) 0.0276(4) Uani d . 1 .
H H11B 0.9549 0.3255 0.4693 0.033 Uiso calc R 1 .
C C12B 0.76065(17) 0.25783(16) 0.51795(11) 0.0294(4) Uani d . 1 .
C C13B 0.61861(17) 0.20185(17) 0.49247(11) 0.0340(4) Uani d . 1 .
H H13B 0.5518 0.1817 0.5367 0.041 Uiso calc R 1 .
C C14B 0.57365(17) 0.17523(17) 0.40377(11) 0.0319(4) Uani d . 1 .
H H14B 0.4762 0.1356 0.3874 0.038 Uiso calc R 1 .
C C15B 0.9377(2) 0.3441(2) 0.63622(12) 0.0549(6) Uani d . 1 .
H H15D 0.9989 0.2822 0.6176 0.082 Uiso calc R 1 .
H H15E 0.9464 0.3598 0.7014 0.082 Uiso calc R 1 .
H H15F 0.9667 0.4345 0.6094 0.082 Uiso calc R 1 .
N N1B 0.61959(13) 0.18097(14) 0.24637(9) 0.0281(3) Uani d . 1 .
O O1B 0.77983(13) -0.06314(13) 0.04944(8) 0.0420(3) Uani d . 1 .
O O2B 0.95603(12) -0.06652(12) 0.15178(7) 0.0351(3) Uani d . 1 .
O O3B 0.79418(12) 0.27977(13) 0.60753(8) 0.0434(4) Uani d . 1 .

loop_
_atom_site_aniso_label
_atom_site_aniso_U_11
_atom_site_aniso_U_22
_atom_site_aniso_U_33
_atom_site_aniso_U_12
_atom_site_aniso_U_13
_atom_site_aniso_U_23
C1A 0.0285(9) 0.0320(9) 0.0274(10) 0.0064(7) 0.0024(7) -0.0002(7)
C2A 0.0305(9) 0.0343(9) 0.0210(9) 0.0087(7) -0.0010(7) -0.0025(7)
C3A 0.0273(9) 0.0290(8) 0.0253(9) 0.0032(7) 0.0014(7) -0.0001(7)
C4A 0.0380(10) 0.0438(10) 0.0301(10) 0.0127(9) -0.0062(8) -0.0012(8)
C5A 0.0446(12) 0.0706(14) 0.0398(12) 0.0250(11) -0.0039(9) 0.0040(10)
C6A 0.0346(10) 0.0516(11) 0.0431(12) 0.0215(9) -0.0014(9) 0.0032(9)
C7A 0.0415(11) 0.0458(11) 0.0392(11) 0.0179(9) 0.0167(9) -0.0022(9)
C8A 0.0495(13) 0.0694(14) 0.0678(15) 0.0337(11) 0.0179(11) 0.0119(12)
C9A 0.0260(9) 0.0332(9) 0.0260(9) 0.0118(7) 0.0064(7) -0.0013(7)
C10A 0.0431(11) 0.0267(8) 0.0332(10) 0.0108(8) 0.0056(8) -0.0015(7)
C11A 0.0454(11) 0.0329(9) 0.0286(10) 0.0144(8) 0.0051(8) 0.0046(7)
C12A 0.0274(9) 0.0378(9) 0.0248(9) 0.0110(8) 0.0059(7) -0.0021(7)
C13A 0.0329(10) 0.0300(9) 0.0347(10) 0.0028(8) 0.0069(8) -0.0017(8)
C14A 0.0346(10) 0.0325(9) 0.0308(10) 0.0078(8) 0.0082(8) 0.0065(8)
C15A 0.0421(11) 0.0533(12) 0.0400(12) 0.0010(10) -0.0034(9) -0.0130(10)
N1A 0.0321(8) 0.0394(8) 0.0263(8) 0.0158(7) 0.0007(6) -0.0002(6)
O1A 0.0464(8) 0.0643(9) 0.0223(7) 0.0217(7) -0.0004(6) -0.0059(6)
O2A 0.0317(6) 0.0424(7) 0.0272(6) 0.0155(5) 0.0046(5) -0.0025(5)
O3A 0.0460(8) 0.0445(7) 0.0289(7) 0.0099(6) -0.0019(6) -0.0031(6)
C1B 0.0268(9) 0.0292(9) 0.0290(10) 0.0029(7) 0.0030(7) 0.0002(7)
C2B 0.0278(9) 0.0290(8) 0.0220(8) 0.0049(7) 0.0014(7) -0.0021(7)
C3B 0.0260(9) 0.0261(8) 0.0240(9) 0.0004(7) 0.0023(7) -0.0016(7)
C4B 0.0308(9) 0.0388(10) 0.0283(9) 0.0050(8) -0.0044(8) -0.0006(8)
C5B 0.0329(10) 0.0479(11) 0.0362(11) 0.0133(9) -0.0083(8) -0.0041(9)
C6B 0.0260(9) 0.0524(11) 0.0385(11) 0.0145(8) -0.0052(8) -0.0060(9)
C7B 0.0428(11) 0.0367(10) 0.0406(11) 0.0143(8) 0.0125(9) -0.0070(8)
C8B 0.0571(14) 0.0749(15) 0.0543(14) 0.0385(12) 0.0123(11) 0.0020(12)
C9B 0.0261(8) 0.0254(8) 0.0256(9) 0.0092(7) 0.0015(7) -0.0033(7)
C10B 0.0259(8) 0.0288(8) 0.0263(9) 0.0037(7) 0.0051(7) -0.0015(7)
C11B 0.0226(8) 0.0290(8) 0.0282(9) 0.0020(7) -0.0011(7) -0.0036(7)
C12B 0.0322(9) 0.0309(9) 0.0238(9) 0.0067(7) 0.0018(7) -0.0048(7)
C13B 0.0285(9) 0.0421(10) 0.0309(10) 0.0065(8) 0.0101(8) -0.0029(8)
C14B 0.0221(8) 0.0374(9) 0.0345(10) 0.0053(7) 0.0037(7) -0.0068(8)
C15B 0.0474(12) 0.0733(14) 0.0296(11) -0.0108(11) -0.0074(9) -0.0083(10)
N1B 0.0225(7) 0.0364(8) 0.0256(7) 0.0092(6) -0.0005(6) -0.0044(6)
O1B 0.0428(7) 0.0528(8) 0.0296(7) 0.0144(6) -0.0030(6) -0.0137(6)
O2B 0.0354(7) 0.0399(7) 0.0326(7) 0.0156(6) 0.0045(6) -0.0076(5)
O3B 0.0385(7) 0.0611(8) 0.0242(7) 0.0003(6) 0.0025(6) -0.0050(6)

loop_
_atom_type_symbol
_atom_type_description
_atom_type_scat_dispersion_real
_atom_type_scat_dispersion_imag
_atom_type_scat_source
C C 0.0033 0.0016 'International Tables Vol C Tables 4.2.6.8 and 6.1.1.4'
H H 0.0000 0.0000 'International Tables Vol C Tables 4.2.6.8 and 6.1.1.4'
N N 0.0061 0.0033 'International Tables Vol C Tables 4.2.6.8 and 6.1.1.4'
O O 0.0106 0.0060 'International Tables Vol C Tables 4.2.6.8 and 6.1.1.4'

loop_
_geom_angle_atom_site_label_1
_geom_angle_atom_site_label_2
_geom_angle_atom_site_label_3
_geom_angle
O1A C1A O2A 121.46(15)
O1A C1A C2A 127.81(17)
O2A C1A C2A 110.73(14)
C3A C2A C1A 123.46(16)
C3A C2A H2A 118.3
C1A C2A H2A 118.3
C2A C3A N1A 124.80(15)
C2A C3A C4A 127.71(15)
N1A C3A C4A 107.46(15)
C3A C4A C5A 105.81(14)
C3A C4A H4A 110.6
C5A C4A H4A 110.6
C3A C4A H4B 110.6
C5A C4A H4B 110.6
H4A C4A H4B 108.7
C4A C5A C6A 104.88(15)
C4A C5A H5A 110.8
C6A C5A H5A 110.8
C4A C5A H5B 110.8
C6A C5A H5B 110.8
H5A C5A H5B 108.8
N1A C6A C5A 103.85(14)
N1A C6A H6B 111.0
C5A C6A H6B 111.0
N1A C6A H6A 111.0
C5A C6A H6A 111.0
H6B C6A H6A 109.0
O2A C7A C8A 107.74(15)
O2A C7A H7A 110.2
C8A C7A H7A 110.2
O2A C7A H7B 110.2
C8A C7A H7B 110.2
H7A C7A H7B 108.5
C7A C8A H8A 109.5
C7A C8A H8B 109.5
H8A C8A H8B 109.5
C7A C8A H8C 109.5
H8A C8A H8C 109.5
H8B C8A H8C 109.5
C14A C9A C10A 118.80(15)
C14A C9A N1A 119.30(15)
C10A C9A N1A 121.89(14)
C11A C10A C9A 120.61(15)
C11A C10A H10A 119.7
C9A C10A H10A 119.7
C10A C11A C12A 120.06(17)
C10A C11A H11A 120.0
C12A C11A H11A 120.0
O3A C12A C13A 124.77(14)
O3A C12A C11A 115.60(16)
C13A C12A C11A 119.63(16)
C12A C13A C14A 119.74(15)
C12A C13A H13A 120.1
C14A C13A H13A 120.1
C9A C14A C13A 121.15(17)
C9A C14A H14A 119.4
C13A C14A H14A 119.4
O3A C15A H15A 109.5
O3A C15A H15B 109.5
H15A C15A H15B 109.5
O3A C15A H15C 109.5
H15A C15A H15C 109.5
H15B C15A H15C 109.5
C3A N1A C9A 123.25(14)
C3A N1A C6A 112.78(14)
C9A N1A C6A 120.97(13)
C1A O2A C7A 115.79(13)
C12A O3A C15A 116.68(14)
O1B C1B O2B 121.40(15)
O1B C1B C2B 127.75(17)
O2B C1B C2B 110.84(14)
C3B C2B C1B 122.52(15)
C3B C2B H2B 118.7
C1B C2B H2B 118.7
C2B C3B N1B 125.93(15)
C2B C3B C4B 126.49(14)
N1B C3B C4B 107.55(14)
C3B C4B C5B 104.97(13)
C3B C4B H4C 110.8
C5B C4B H4C 110.8
C3B C4B H4D 110.8
C5B C4B H4D 110.8
H4C C4B H4D 108.8
C6B C5B C4B 103.25(15)
C6B C5B H5C 111.1
C4B C5B H5C 111.1
C6B C5B H5D 111.1
C4B C5B H5D 111.1
H5C C5B H5D 109.1
N1B C6B C5B 102.98(13)
N1B C6B H6C 111.2
C5B C6B H6C 111.2
N1B C6B H6D 111.2
C5B C6B H6D 111.2
H6C C6B H6D 109.1
O2B C7B C8B 108.21(14)
O2B C7B H7C 110.1
C8B C7B H7C 110.1
O2B C7B H7D 110.1
C8B C7B H7D 110.1
H7C C7B H7D 108.4
C7B C8B H8D 109.5
C7B C8B H8E 109.5
H8D C8B H8E 109.5
C7B C8B H8F 109.5
H8D C8B H8F 109.5
H8E C8B H8F 109.5
C10B C9B C14B 118.39(15)
C10B C9B N1B 121.71(14)
C14B C9B N1B 119.87(14)
C11B C10B C9B 120.96(15)
C11B C10B H10B 119.5
C9B C10B H10B 119.5
C10B C11B C12B 120.00(15)
C10B C11B H11B 120.0
C12B C11B H11B 120.0
O3B C12B C13B 115.89(14)
O3B C12B C11B 124.90(14)
C13B C12B C11B 119.21(15)
C14B C13B C12B 120.54(15)
C14B C13B H13B 119.7
C12B C13B H13B 119.7
C13B C14B C9B 120.88(15)
C13B C14B H14B 119.6
C9B C14B H14B 119.6
O3B C15B H15D 109.5
O3B C15B H15E 109.5
H15D C15B H15E 109.5
O3B C15B H15F 109.5
H15D C15B H15F 109.5
H15E C15B H15F 109.5
C3B N1B C9B 126.00(14)
C3B N1B C6B 112.13(13)
C9B N1B C6B 120.75(13)
C1B O2B C7B 115.68(13)
C12B O3B C15B 117.54(13)

loop_
_geom_bond_atom_site_label_1
_geom_bond_atom_site_label_2
_geom_bond_distance
C1A O1A 1.2199(18)
C1A O2A 1.358(2)
C1A C2A 1.438(2)
C2A C3A 1.345(2)
C2A H2A 0.9500
C3A N1A 1.3675(19)
C3A C4A 1.501(2)
C4A C5A 1.506(2)
C4A H4A 0.9900
C4A H4B 0.9900
C5A C6A 1.507(2)
C5A H5A 0.9900
C5A H5B 0.9900
C6A N1A 1.461(2)
C6A H6B 0.9900
C6A H6A 0.9900
C7A O2A 1.4437(18)
C7A C8A 1.489(3)
C7A H7A 0.9900
C7A H7B 0.9900
C8A H8A 0.9800
C8A H8B 0.9800
C8A H8C 0.9800
C9A C14A 1.382(2)
C9A C10A 1.383(2)
C9A N1A 1.429(2)
C10A C11A 1.382(2)
C10A H10A 0.9500
C11A C12A 1.391(2)
C11A H11A 0.9500
C12A O3A 1.3712(19)
C12A C13A 1.378(2)
C13A C14A 1.384(2)
C13A H13A 0.9500
C14A H14A 0.9500
C15A O3A 1.4295(19)
C15A H15A 0.9800
C15A H15B 0.9800
C15A H15C 0.9800
C1B O1B 1.2189(18)
C1B O2B 1.357(2)
C1B C2B 1.436(2)
C2B C3B 1.355(2)
C2B H2B 0.9500
C3B N1B 1.3653(18)
C3B C4B 1.502(2)
C4B C5B 1.520(2)
C4B H4C 0.9900
C4B H4D 0.9900
C5B C6B 1.513(2)
C5B H5C 0.9900
C5B H5D 0.9900
C6B N1B 1.468(2)
C6B H6C 0.9900
C6B H6D 0.9900
C7B O2B 1.4440(17)
C7B C8B 1.485(3)
C7B H7C 0.9900
C7B H7D 0.9900
C8B H8D 0.9800
C8B H8E 0.9800
C8B H8F 0.9800
C9B C10B 1.387(2)
C9B C14B 1.393(2)
C9B N1B 1.4183(19)
C10B C11B 1.385(2)
C10B H10B 0.9500
C11B C12B 1.389(2)
C11B H11B 0.9500
C12B O3B 1.3632(18)
C12B C13B 1.386(2)
C13B C14B 1.374(2)
C13B H13B 0.9500
C14B H14B 0.9500
C15B O3B 1.424(2)
C15B H15D 0.9800
C15B H15E 0.9800
C15B H15F 0.9800

loop_
_geom_hbond_atom_site_label_D
_geom_hbond_atom_site_label_H
_geom_hbond_atom_site_label_A
_geom_hbond_site_symmetry_A
_geom_hbond_distance_DH
_geom_hbond_distance_HA
_geom_hbond_distance_DA
_geom_hbond_angle_DHA
_geom_hbond_publ_flag
C4A H4A O1B 2_656 0.99 2.64 3.530(2) 150 y
C7A H7B O1A 2_567 0.99 2.60 3.546(2) 160 y
C15A H15B O2B 1_455 0.98 2.60 3.501(2) 153 y
C5B H5D O1B 2_655 0.99 2.55 3.463(2) 153 y
C7B H7C O1B 2_755 0.99 2.71 3.490(2) 137 y
C15B H15E O2A 1_655 0.98 2.64 3.438(2) 139 y
C13B H13B Cg . 0.95 2.83 3.531(2) 131 y

loop_
_geom_torsion_atom_site_label_1
_geom_torsion_atom_site_label_2
_geom_torsion_atom_site_label_3
_geom_torsion_atom_site_label_4
_geom_torsion
_geom_torsion_publ_flag
O1A C1A C2A C3A 4.9(3) ?
O2A C1A C2A C3A -174.83(14) ?
C1A C2A C3A N1A 179.86(14) ?
C1A C2A C3A C4A 1.9(3) ?
C2A C3A C4A C5A -172.15(17) ?
N1A C3A C4A C5A 9.64(18) ?
C3A C4A C5A C6A -20.0(2) ?
C4A C5A C6A N1A 22.6(2) ?
C14A C9A C10A C11A 0.1(3) ?
N1A C9A C10A C11A 178.92(15) ?
C9A C10A C11A C12A -0.8(3) ?
C10A C11A C12A O3A -178.39(15) ?
C10A C11A C12A C13A 1.0(3) ?
O3A C12A C13A C14A 178.91(15) ?
C11A C12A C13A C14A -0.4(3) ?
C10A C9A C14A C13A 0.5(2) ?
N1A C9A C14A C13A -178.36(15) ?
C12A C13A C14A C9A -0.4(3) ?
C2A C3A N1A C9A -12.4(2) ?
C4A C3A N1A C9A 165.84(14) ?
C2A C3A N1A C6A -172.96(16) ?
C4A C3A N1A C6A 5.32(18) ?
C14A C9A N1A C3A -104.94(18) ?
C10A C9A N1A C3A 76.2(2) y
C14A C9A N1A C6A 54.0(2) ?
C10A C9A N1A C6A -124.82(18) ?
C5A C6A N1A C3A -17.92(19) ?
C5A C6A N1A C9A -178.93(14) ?
O1A C1A O2A C7A 0.1(2) ?
C2A C1A O2A C7A 179.90(13) ?
C8A C7A O2A C1A 174.90(15) ?
C13A C12A O3A C15A 1.2(2) y
C11A C12A O3A C15A -179.54(15) ?
O1B C1B C2B C3B -1.4(3) ?
O2B C1B C2B C3B 179.57(14) ?
C1B C2B C3B N1B 174.85(14) ?
C1B C2B C3B C4B -2.8(2) ?
C2B C3B C4B C5B -169.03(16) ?
N1B C3B C4B C5B 12.94(17) ?
C3B C4B C5B C6B -26.37(17) ?
C4B C5B C6B N1B 29.56(17) ?
C14B C9B C10B C11B 1.2(2) ?
N1B C9B C10B C11B 179.33(14) ?
C9B C10B C11B C12B -1.5(2) ?
C10B C11B C12B O3B -179.01(15) ?
C10B C11B C12B C13B 0.6(2) ?
O3B C12B C13B C14B -179.77(15) ?
C11B C12B C13B C14B 0.6(3) ?
C12B C13B C14B C9B -0.9(3) ?
C10B C9B C14B C13B 0.0(2) ?
N1B C9B C14B C13B -178.17(15) ?
C2B C3B N1B C9B -3.5(2) ?
C4B C3B N1B C9B 174.58(14) ?
C2B C3B N1B C6B -171.40(15) ?
C4B C3B N1B C6B 6.66(18) ?
C10B C9B N1B C3B 51.5(2) y
C14B C9B N1B C3B -130.39(16) ?
C10B C9B N1B C6B -141.55(16) ?
C14B C9B N1B C6B 36.6(2) ?
C5B C6B N1B C3B -23.41(18) ?
C5B C6B N1B C9B 167.95(14) ?
O1B C1B O2B C7B -2.4(2) ?
C2B C1B O2B C7B 176.66(13) ?
C8B C7B O2B C1B 172.56(15) ?
C13B C12B O3B C15B -176.74(16) y
C11B C12B O3B C15B 2.9(3) ?

loop_
_cod_related_entry_id
_cod_related_entry_database
_cod_related_entry_code
1 ChemSpider 21415008
